data_4311282
loop_
_publ_author_name
'Rolf W. Saalfrank'
'Christian Deutscher'
'Stefan Sperner'
'Takayuki Nakajima'
'Ayuk M. Ako'
'Eveline Uller'
'Frank Hampel'
'Frank W. Heinemann'

_publ_contact_author 'Dr. Frank Hampel'
_publ_contact_author_email hampel@organik.uni-erlangen.de
_publ_section_title
;
 Six-Membered Metalla-coronands. Synthesis and Crystal Packing: Columns,
 Compartments, and 3D-Networks,
;
_journal_name_full 'Inorganic Chemistry'
_journal_page_first 4372
_journal_page_last 4382
_journal_paper_doi 10.1021/ic049799w
_journal_volume 43
_journal_year 2004
_chemical_formula_sum 'C60 H126 Cl6 Fe6 N6 O24'
_chemical_formula_weight 1859.44
_chemical_name_systematic
;
  ?
;
_space_group_IT_number 14
_symmetry_cell_setting monoclinic
_symmetry_space_group_name_Hall '-P 2ybc'
_symmetry_space_group_name_H-M 'P 1 21/c 1'
_atom_sites_solution_hydrogens geom
_atom_sites_solution_primary direct
_atom_sites_solution_secondary difmap
_audit_creation_method SHELXL
_cell_angle_alpha 90.00
_cell_angle_beta 96.74(3)
_cell_angle_gamma 90.00
_cell_formula_units_Z 2
_cell_length_a 17.101(3)
_cell_length_b 16.264(3)
_cell_length_c 15.114(3)
_cell_measurement_temperature 173(2)
_cell_volume 4174.6(14)
_computing_cell_refinement DENZO-SMN
_computing_data_collection 'Nonius Collect'
_computing_data_reduction DENZO-SMN
_computing_molecular_graphics 'SHELXTL NT'
_computing_publication_material 'SHELXTL NT'
_computing_structure_refinement 'SHELXL-93 (Sheldrick, 1993)'
_computing_structure_solution 'SHELXS-86 (Sheldrick, 1990)'
_diffrn_ambient_temperature 173(2)
_diffrn_measurement_device 'Nonius KappaCCD'
_diffrn_radiation_monochromator graphite
_diffrn_radiation_source 'fine-focus rotating anode'
_diffrn_radiation_type MoK\a
_diffrn_radiation_wavelength 0.71073
_diffrn_reflns_av_R_equivalents 0.0000
_diffrn_reflns_av_sigmaI/netI 0.0255
_diffrn_reflns_limit_h_max 22
_diffrn_reflns_limit_h_min -22
_diffrn_reflns_limit_k_max 0
_diffrn_reflns_limit_k_min -21
_diffrn_reflns_limit_l_max 19
_diffrn_reflns_limit_l_min 0
_diffrn_reflns_number 9558
_diffrn_reflns_theta_max 27.49
_diffrn_reflns_theta_min 1.20
_exptl_absorpt_coefficient_mu 1.278
_exptl_absorpt_correction_type 'empirical (Scalepack)'
_exptl_crystal_colour yellow
_exptl_crystal_density_diffrn 1.479
_exptl_crystal_description block
_exptl_crystal_F_000 1948
_exptl_crystal_size_max 0.30
_exptl_crystal_size_mid 0.20
_exptl_crystal_size_min 0.20
_refine_diff_density_max 0.868
_refine_diff_density_min -1.268
_refine_diff_density_rms 0.275
_refine_ls_extinction_method none
_refine_ls_goodness_of_fit_all 1.190
_refine_ls_goodness_of_fit_obs 1.001
_refine_ls_hydrogen_treatment 'riding model'
_refine_ls_matrix_type full
_refine_ls_number_parameters 468
_refine_ls_number_reflns 9555
_refine_ls_number_restraints 3
_refine_ls_restrained_S_all 1.205
_refine_ls_restrained_S_obs 1.004
_refine_ls_R_factor_all 0.0575
_refine_ls_R_factor_obs 0.0406
_refine_ls_shift/esd_max -0.014
_refine_ls_shift/esd_mean 0.002
_refine_ls_structure_factor_coef Fsqd
_refine_ls_weighting_details 'w=1/[\s^2^(Fo^2^)+(0.0975P)^2^+2.3000P] where P=(Fo^2^+2Fc^2^)/3'
_refine_ls_weighting_scheme calc
_refine_ls_wR_factor_all 0.1589
_refine_ls_wR_factor_obs 0.1227
_reflns_number_observed 8276
_reflns_number_total 9558
_reflns_observed_criterion >2sigma(I)
_cod_data_source_file ic049799wsi20040216_012135_16.cif
_cod_data_source_block eu07
_cod_depositor_comments
;
The following automatic conversions were performed:
'_symmetry_cell_setting' value 'Monoclinic' changed to 'monoclinic'
according to '/home/saulius/struct/CIF-dictionaries/cif_core.dic'
dictionary named 'cif_core.dic' version 2.4.1 from 2010-06-29.

Automatic conversion script
Id: cif_fix_enum 1527 2010-12-29 10:47:43Z saulius 

The following automatic conversions were performed:

'_refine_ls_weighting_scheme' value 'calc
w=1/[\s^2^(Fo^2^)+(0.0975P)^2^+2.3000P] where P=(Fo^2^+2Fc^2^)/3' was
changed to 'calc'. New tag '_refine_ls_weighting_details' was
created. The value of the new tag was set to
'w=1/[\s^2^(Fo^2^)+(0.0975P)^2^+2.3000P] where P=(Fo^2^+2Fc^2^)/3'.

Automatic conversion script
Id: cif_fix_values 3143 2015-03-26 13:38:13Z robertas 
;
_cod_original_cell_volume 4174.4(14)
_cod_database_code 4311282

loop_
_symmetry_equiv_pos_as_xyz
'x, y, z'
'-x, y+1/2, -z+1/2'
'-x, -y, -z'
'x, -y-1/2, z-1/2'

loop_
_atom_site_aniso_label
_atom_site_aniso_U_11
_atom_site_aniso_U_22
_atom_site_aniso_U_33
_atom_site_aniso_U_23
_atom_site_aniso_U_13
_atom_site_aniso_U_12
Fe1 0.0220(2) 0.0206(2) 0.0182(2) 0.00079(13) 0.00108(14) 0.00375(13)
Cl1 0.0336(3) 0.0380(4) 0.0223(3) -0.0032(3) 0.0054(2) 0.0066(3)
N1 0.0277(11) 0.0198(10) 0.0219(10) -0.0004(8) 0.0004(8) 0.0041(8)
Fe2 0.0232(2) 0.0177(2) 0.0238(2) 0.00140(13) 0.00311(14) 0.00190(13)
Cl2 0.0387(4) 0.0192(3) 0.0487(4) 0.0030(3) 0.0051(3) -0.0020(3)
N2 0.0248(11) 0.0211(11) 0.0333(12) -0.0023(9) -0.0008(9) -0.0004(9)
Fe3 0.0212(2) 0.0194(2) 0.0210(2) 0.00170(13) 0.00233(14) 0.00261(13)
Cl3 0.0232(3) 0.0344(4) 0.0339(3) 0.0023(3) -0.0005(2) 0.0043(3)
N3 0.0251(11) 0.0276(12) 0.0276(11) 0.0013(9) 0.0064(9) 0.0019(9)
O11 0.0277(9) 0.0188(9) 0.0254(9) 0.0010(7) -0.0029(7) 0.0046(7)
C11 0.0295(13) 0.0220(13) 0.0302(13) 0.0008(10) -0.0056(10) 0.0072(10)
C12 0.0291(13) 0.0219(13) 0.0293(13) -0.0009(10) -0.0022(10) 0.0086(10)
O13 0.0252(9) 0.0204(9) 0.0206(9) 0.0031(7) 0.0030(7) 0.0049(7)
C13 0.0355(14) 0.0237(13) 0.0200(12) 0.0045(10) 0.0032(10) 0.0074(11)
C14 0.0338(14) 0.0230(13) 0.0237(12) 0.0035(10) 0.0029(10) 0.0058(11)
C15 0.0330(14) 0.0219(13) 0.0265(13) -0.0062(10) -0.0004(11) 0.0044(11)
O16 0.0368(11) 0.0232(10) 0.0335(10) 0.0038(8) 0.0055(8) 0.0054(8)
C16 0.0332(14) 0.0227(13) 0.0341(14) -0.0040(11) 0.0023(11) 0.0022(11)
C17 0.043(2) 0.029(2) 0.047(2) 0.0118(14) -0.0068(14) -0.0015(13)
O18 0.068(2) 0.106(3) 0.0423(14) -0.009(2) -0.0003(13) -0.051(2)
C18 0.044(2) 0.048(2) 0.051(2) 0.004(2) -0.011(2) 0.002(2)
C19 0.114(5) 0.050(3) 0.154(6) -0.013(3) 0.089(5) -0.012(3)
C20 0.055(3) 0.105(5) 0.122(5) 0.038(4) -0.022(3) -0.030(3)
O21 0.0265(9) 0.0178(9) 0.0197(8) 0.0029(7) 0.0021(7) 0.0030(7)
C21 0.0298(13) 0.0200(12) 0.0210(12) 0.0027(9) 0.0019(10) -0.0005(10)
C22 0.0289(13) 0.0228(13) 0.0264(13) 0.0010(10) -0.0013(10) 0.0043(10)
O23 0.0244(9) 0.0258(10) 0.0193(9) -0.0015(7) 0.0002(7) 0.0031(7)
C23 0.0294(13) 0.0300(14) 0.0208(12) -0.0027(10) -0.0022(10) 0.0040(11)
C24 0.0285(13) 0.0293(14) 0.0281(13) -0.0079(11) -0.0022(11) 0.0010(11)
C25 0.0251(14) 0.038(2) 0.048(2) 0.0001(13) 0.0007(13) -0.0056(12)
O26 0.0336(12) 0.055(2) 0.064(2) 0.0081(13) -0.0207(11) -0.0066(11)
C26 0.025(2) 0.046(2) 0.078(3) 0.004(2) -0.009(2) -0.0044(14)
C27 0.040(2) 0.074(3) 0.097(4) 0.038(3) -0.036(2) -0.023(2)
O28 0.048(2) 0.073(3) 0.057(2) -0.023(2) 0.005(2) -0.022(2)
O28' 0.048(2) 0.073(3) 0.057(2) -0.023(2) 0.005(2) -0.022(2)
C28 0.079(3) 0.092(4) 0.073(3) 0.022(3) -0.041(3) -0.029(3)
C29 0.104(5) 0.182(9) 0.147(7) -0.102(7) -0.026(5) -0.031(6)
C30 0.052(4) 0.088(5) 0.093(5) -0.041(4) 0.003(3) -0.018(3)
C30' 0.052(4) 0.088(5) 0.093(5) -0.041(4) 0.003(3) -0.018(3)
O41 0.0291(9) 0.0195(9) 0.0284(9) 0.0051(7) 0.0094(8) 0.0013(7)
C41 0.0331(14) 0.0243(13) 0.0322(14) 0.0095(11) 0.0119(11) 0.0005(11)
C42 0.0282(13) 0.0295(15) 0.0368(15) 0.0044(12) 0.0125(11) -0.0019(11)
C43 0.0278(13) 0.0309(14) 0.0254(12) 0.0093(11) 0.0015(10) 0.0041(11)
O43 0.0237(9) 0.0229(9) 0.0214(8) 0.0041(7) 0.0017(7) 0.0019(7)
C44 0.0339(14) 0.038(2) 0.0235(13) 0.0064(11) 0.0057(11) 0.0007(12)
C45 0.0339(15) 0.034(2) 0.037(2) 0.0032(12) 0.0133(12) 0.0052(12)
O46 0.0347(11) 0.059(2) 0.0379(12) -0.0038(11) 0.0130(9) -0.0088(11)
C46 0.0324(15) 0.050(2) 0.036(2) -0.0069(14) 0.0133(13) -0.0020(14)
C47 0.043(2) 0.070(3) 0.043(2) -0.002(2) 0.0183(15) -0.015(2)
O48 0.062(2) 0.096(3) 0.077(2) -0.006(2) 0.024(2) -0.041(2)
C48 0.053(2) 0.083(3) 0.062(3) -0.005(2) 0.014(2) -0.021(2)
C49 0.078(3) 0.094(4) 0.085(4) 0.015(3) -0.004(3) -0.037(3)
C50 0.088(4) 0.112(6) 0.156(7) -0.013(5) 0.016(4) -0.053(4)

loop_
_atom_site_label
_atom_site_type_symbol
_atom_site_fract_x
_atom_site_fract_y
_atom_site_fract_z
_atom_site_U_iso_or_equiv
_atom_site_thermal_displace_type
_atom_site_occupancy
_atom_site_calc_flag
_atom_site_refinement_flags
_atom_site_disorder_group
Fe1 Fe 0.44014(2) 0.14849(2) 0.11348(2) 0.02038(11) Uani 1 d . .
Cl1 Cl 0.38672(4) 0.19047(5) 0.24049(4) 0.0311(2) Uani 1 d . .
N1 N 0.42239(13) 0.27721(14) 0.05268(14) 0.0233(4) Uani 1 d . .
Fe2 Fe 0.61993(2) 0.13574(2) 0.08123(2) 0.02154(11) Uani 1 d . .
Cl2 Cl 0.65864(4) 0.27382(4) 0.07904(5) 0.0355(2) Uani 1 d . .
N2 N 0.70385(13) 0.11407(14) 0.2067(2) 0.0267(5) Uani 1 d . .
Fe3 Fe 0.68109(2) -0.01637(2) -0.02260(2) 0.02052(11) Uani 1 d . .
Cl3 Cl 0.80627(4) -0.03757(5) 0.05121(5) 0.0308(2) Uani 1 d . .
N3 N 0.73190(14) 0.01800(15) -0.1507(2) 0.0265(5) Uani 1 d . .
O11 O 0.34116(11) 0.13573(11) 0.02820(13) 0.0244(4) Uani 1 d . .
C11 C 0.3057(2) 0.2040(2) -0.0188(2) 0.0280(6) Uani 1 d . .
H11A H 0.2477(2) 0.2005(2) -0.0209(2) 0.034 Uiso 1 calc R .
H11B H 0.3193(2) 0.2041(2) -0.0807(2) 0.034 Uiso 1 calc R .
C12 C 0.3354(2) 0.2820(2) 0.0287(2) 0.0272(5) Uani 1 d . .
H12A H 0.3223(2) 0.3300(2) -0.0106(2) 0.033 Uiso 1 calc R .
H12B H 0.3094(2) 0.2894(2) 0.0833(2) 0.033 Uiso 1 calc R .
O13 O 0.51251(11) 0.14517(11) 0.01807(12) 0.0221(4) Uani 1 d . .
C13 C 0.4874(2) 0.1938(2) -0.0574(2) 0.0264(5) Uani 1 d . .
H13A H 0.4410(2) 0.1680(2) -0.0920(2) 0.032 Uiso 1 calc R .
H13B H 0.5300(2) 0.1976(2) -0.0962(2) 0.032 Uiso 1 calc R .
C14 C 0.4658(2) 0.2799(2) -0.0275(2) 0.0269(5) Uani 1 d . .
H14A H 0.5145(2) 0.3127(2) -0.0136(2) 0.032 Uiso 1 calc R .
H14B H 0.4327(2) 0.3076(2) -0.0768(2) 0.032 Uiso 1 calc R .
C15 C 0.4512(2) 0.3443(2) 0.1162(2) 0.0274(6) Uani 1 d . .
H15A H 0.5072(2) 0.3338(2) 0.1376(2) 0.033 Uiso 1 calc R .
H15B H 0.4214(2) 0.3414(2) 0.1685(2) 0.033 Uiso 1 calc R .
O16 O 0.36424(12) 0.45807(12) 0.07339(14) 0.0311(4) Uani 1 d . .
C16 C 0.4438(2) 0.4313(2) 0.0781(2) 0.0302(6) Uani 1 d . .
H16A H 0.4781(2) 0.4691(2) 0.1165(2) 0.036 Uiso 1 calc R .
H16B H 0.4610(2) 0.4320(2) 0.0178(2) 0.036 Uiso 1 calc R .
C17 C 0.3455(2) 0.5187(2) 0.0068(2) 0.0407(7) Uani 1 d . .
H17A H 0.3597(2) 0.4986(2) -0.0511(2) 0.049 Uiso 1 calc R .
H17B H 0.3758(2) 0.5695(2) 0.0227(2) 0.049 Uiso 1 calc R .
O18 O 0.2149(2) 0.4679(2) -0.0339(2) 0.0725(10) Uani 1 d . .
C18 C 0.2589(2) 0.5367(2) -0.0008(3) 0.0487(9) Uani 1 d . .
H18A H 0.2441(2) 0.5517(2) 0.0584(3) 0.058 Uiso 1 calc R .
H18B H 0.2468(2) 0.5841(2) -0.0413(3) 0.058 Uiso 1 calc R .
C19 C 0.1656(4) 0.4334(3) 0.0169(5) 0.100(2) Uani 1 d . .
H19A H 0.1265(4) 0.4750(3) 0.0306(5) 0.120 Uiso 1 calc R .
H19B H 0.1956(4) 0.4163(3) 0.0739(5) 0.120 Uiso 1 calc R .
C20 C 0.1233(3) 0.3612(4) -0.0246(5) 0.097(2) Uani 1 d . .
H20A H 0.0879(3) 0.3391(4) 0.0161(5) 0.145 Uiso 1 calc R .
H20B H 0.1615(3) 0.3189(4) -0.0366(5) 0.145 Uiso 1 calc R .
H20C H 0.0926(3) 0.3778(4) -0.0806(5) 0.145 Uiso 1 calc R .
O21 O 0.62662(11) 0.01236(11) 0.08235(11) 0.0214(4) Uani 1 d . .
C21 C 0.6378(2) -0.0211(2) 0.1695(2) 0.0237(5) Uani 1 d . .
H21A H 0.6500(2) -0.0805(2) 0.1665(2) 0.028 Uiso 1 calc R .
H21B H 0.5889(2) -0.0150(2) 0.1981(2) 0.028 Uiso 1 calc R .
C22 C 0.7054(2) 0.0235(2) 0.2247(2) 0.0264(5) Uani 1 d . .
H22A H 0.7018(2) 0.0140(2) 0.2888(2) 0.032 Uiso 1 calc R .
H22B H 0.7561(2) 0.0005(2) 0.2107(2) 0.032 Uiso 1 calc R .
O23 O 0.54833(11) 0.14412(11) 0.17790(12) 0.0234(4) Uani 1 d . .
C23 C 0.5801(2) 0.1425(2) 0.2690(2) 0.0271(6) Uani 1 d . .
H23A H 0.5720(2) 0.0875(2) 0.2947(2) 0.033 Uiso 1 calc R .
H23B H 0.5532(2) 0.1837(2) 0.3030(2) 0.033 Uiso 1 calc R .
C24 C 0.6676(2) 0.1617(2) 0.2754(2) 0.0291(6) Uani 1 d . .
H24A H 0.6753(2) 0.2213(2) 0.2661(2) 0.035 Uiso 1 calc R .
H24B H 0.6934(2) 0.1471(2) 0.3355(2) 0.035 Uiso 1 calc R .
C25 C 0.7839(2) 0.1455(2) 0.1942(2) 0.0372(7) Uani 1 d . .
H25A H 0.7923(2) 0.1770(2) 0.1432(2) 0.045 Uiso 1 calc R .
O26 O 0.84368(14) 0.1685(2) 0.3444(2) 0.0532(7) Uani 1 d . .
C26 C 0.8512(2) 0.1255(3) 0.2651(3) 0.0510(10) Uani 1 d . .
H26A H 0.8519(2) 0.0657(3) 0.2771(3) 0.061 Uiso 1 calc R .
H26B H 0.9017(2) 0.1405(3) 0.2433(3) 0.061 Uiso 1 calc R .
C27 C 0.9097(3) 0.1531(3) 0.4090(4) 0.074(2) Uani 1 d . .
H27A H 0.9588(3) 0.1658(3) 0.3831(4) 0.089 Uiso 1 calc R .
H27B H 0.9108(3) 0.0942(3) 0.4255(4) 0.089 Uiso 1 calc R .
O28 O 0.9415(2) 0.2775(3) 0.4671(3) 0.0595(10) Uani 0.686(5) d PD .
O28' O 0.8953(5) 0.2973(6) 0.5011(6) 0.0595(10) Uani 0.314(5) d PD .
C28 C 0.9060(3) 0.2032(4) 0.4892(4) 0.085(2) Uani 1 d D .
H28A H 0.9329(3) 0.1783(4) 0.5418(4) 0.102 Uiso 1 d R .
H28B H 0.8521(3) 0.2132(4) 0.4979(4) 0.102 Uiso 1 d R .
C29 C 0.9570(5) 0.3270(6) 0.5371(6) 0.147(4) Uani 1 d D .
H29A H 0.9921(5) 0.2979(6) 0.5805(6) 0.177 Uiso 1 d R .
H29B H 0.9082(5) 0.3326(6) 0.5620(6) 0.177 Uiso 1 d R .
C30 C 0.9864(4) 0.4031(5) 0.5320(6) 0.078(2) Uani 0.698(10) d PD .
H30A H 0.9917(4) 0.4276(5) 0.5901(6) 0.117 Uiso 1 d R .
H30B H 1.0370(4) 0.4004(5) 0.5107(6) 0.117 Uiso 1 d R .
H30C H 0.9514(4) 0.4358(5) 0.4919(6) 0.117 Uiso 1 d R .
C30' C 1.0206(9) 0.3491(13) 0.5801(14) 0.078(2) Uani 0.302(10) d PD .
O41 O 0.67770(11) 0.10743(12) -0.02029(12) 0.0252(4) Uani 1 d . .
C41 C 0.7096(2) 0.1546(2) -0.0869(2) 0.0292(6) Uani 1 d . .
H41A H 0.7369(2) 0.2037(2) -0.0598(2) 0.035 Uiso 1 calc R .
H41B H 0.6670(2) 0.1730(2) -0.1326(2) 0.035 Uiso 1 calc R .
C42 C 0.7675(2) 0.1003(2) -0.1292(2) 0.0308(6) Uani 1 d . .
H42A H 0.7814(2) 0.1266(2) -0.1844(2) 0.037 Uiso 1 calc R .
H42B H 0.8164(2) 0.0939(2) -0.0877(2) 0.037 Uiso 1 calc R .
C43 C 0.5858(2) 0.0234(2) -0.1888(2) 0.0282(6) Uani 1 d . .
H43A H 0.5736(2) 0.0801(2) -0.1709(2) 0.034 Uiso 1 calc R .
H43B H 0.5443(2) 0.0059(2) -0.2363(2) 0.034 Uiso 1 calc R .
O43 O 0.58640(11) -0.02968(11) -0.11484(12) 0.0227(4) Uani 1 d . .
C44 C 0.6662(2) 0.0219(2) -0.2242(2) 0.0315(6) Uani 1 d . .
H44A H 0.6689(2) -0.0265(2) -0.2635(2) 0.038 Uiso 1 calc R .
H44B H 0.6720(2) 0.0719(2) -0.2602(2) 0.038 Uiso 1 calc R .
C45 C 0.7923(2) -0.0436(2) -0.1705(2) 0.0343(6) Uani 1 d . .
H45A H 0.8003(2) -0.0934(2) -0.1378(2) 0.041 Uiso 1 calc R .
O46 O 0.90111(13) 0.0328(2) -0.2119(2) 0.0432(6) Uani 1 d . .
C46 C 0.8402(2) -0.0222(2) -0.2457(2) 0.0388(7) Uani 1 d . .
H46A H 0.8632(2) -0.0727(2) -0.2686(2) 0.047 Uiso 1 calc R .
H46B H 0.8061(2) 0.0040(2) -0.2953(2) 0.047 Uiso 1 calc R .
C47 C 0.9507(2) 0.0576(3) -0.2747(2) 0.0508(9) Uani 1 d . .
H47A H 0.9199(2) 0.0840(3) -0.3265(2) 0.061 Uiso 1 calc R .
H47B H 0.9792(2) 0.0098(3) -0.2958(2) 0.061 Uiso 1 calc R .
O48 O 1.0621(2) 0.1432(2) -0.2818(3) 0.0770(11) Uani 1 d . .
C48 C 1.0080(3) 0.1182(3) -0.2263(3) 0.0654(12) Uani 1 d . .
H48A H 0.9788(3) 0.1665(3) -0.2075(3) 0.079 Uiso 1 calc R .
H48B H 1.0356(3) 0.0920(3) -0.1723(3) 0.079 Uiso 1 calc R .
C49 C 1.1171(3) 0.2012(4) -0.2343(4) 0.087(2) Uani 1 d . .
H49A H 1.0898(3) 0.2538(4) -0.2258(4) 0.104 Uiso 1 calc R .
H49B H 1.1364(3) 0.1789(4) -0.1748(4) 0.104 Uiso 1 calc R .
C50 C 1.1809(4) 0.2152(5) -0.2826(6) 0.118(3) Uani 1 d . .
H50A H 1.2173(4) 0.2543(5) -0.2502(6) 0.178 Uiso 1 calc R .
H50B H 1.1617(4) 0.2379(5) -0.3412(6) 0.178 Uiso 1 calc R .
H50C H 1.2083(4) 0.1632(5) -0.2902(6) 0.178 Uiso 1 calc R .

loop_
_atom_type_symbol
_atom_type_description
_atom_type_scat_dispersion_real
_atom_type_scat_dispersion_imag
_atom_type_scat_source
C C 0.0033 0.0016 'International Tables Vol C Tables 4.2.6.8 and 6.1.1.4'
H H 0.0000 0.0000 'International Tables Vol C Tables 4.2.6.8 and 6.1.1.4'
N N 0.0061 0.0033 'International Tables Vol C Tables 4.2.6.8 and 6.1.1.4'
O O 0.0106 0.0060 'International Tables Vol C Tables 4.2.6.8 and 6.1.1.4'
Cl Cl 0.1484 0.1585 'International Tables Vol C Tables 4.2.6.8 and 6.1.1.4'
Fe Fe 0.3463 0.8444 'International Tables Vol C Tables 4.2.6.8 and 6.1.1.4'

loop_
_geom_angle_atom_site_label_1
_geom_angle_atom_site_label_2
_geom_angle_atom_site_label_3
_geom_angle
_geom_angle_site_symmetry_1
_geom_angle_site_symmetry_3
_geom_angle_publ_flag
O43 Fe1 O23 99.26(8) 3_655 . ?
O43 Fe1 O13 98.17(7) 3_655 . ?
O23 Fe1 O13 74.59(8) . . ?
O43 Fe1 O11 74.36(7) 3_655 . ?
O23 Fe1 O11 166.76(8) . . ?
O13 Fe1 O11 94.60(8) . . ?
O43 Fe1 N1 150.85(8) 3_655 . ?
O23 Fe1 N1 107.50(8) . . ?
O13 Fe1 N1 78.49(7) . . ?
O11 Fe1 N1 77.04(8) . . ?
O43 Fe1 Cl1 99.49(6) 3_655 . ?
O23 Fe1 Cl1 92.26(6) . . ?
O13 Fe1 Cl1 159.47(6) . . ?
O11 Fe1 Cl1 100.17(6) . . ?
N1 Fe1 Cl1 90.94(6) . . ?
C12 N1 C14 112.2(2) . . ?
C12 N1 C15 111.2(2) . . ?
C14 N1 C15 110.0(2) . . ?
C12 N1 Fe1 103.1(2) . . ?
C14 N1 Fe1 107.3(2) . . ?
C15 N1 Fe1 112.9(2) . . ?
O13 Fe2 O41 99.47(8) . . ?
O13 Fe2 O21 97.50(7) . . ?
O41 Fe2 O21 74.96(7) . . ?
O13 Fe2 O23 74.67(8) . . ?
O41 Fe2 O23 168.49(8) . . ?
O21 Fe2 O23 95.75(7) . . ?
O13 Fe2 N2 151.42(8) . . ?
O41 Fe2 N2 106.76(8) . . ?
O21 Fe2 N2 78.93(8) . . ?
O23 Fe2 N2 77.48(8) . . ?
O13 Fe2 Cl2 99.62(6) . . ?
O41 Fe2 Cl2 92.55(6) . . ?
O21 Fe2 Cl2 160.27(6) . . ?
O23 Fe2 Cl2 98.16(6) . . ?
N2 Fe2 Cl2 90.49(6) . . ?
C24 N2 C25 111.9(2) . . ?
C24 N2 C22 112.7(2) . . ?
C25 N2 C22 111.2(2) . . ?
C24 N2 Fe2 103.2(2) . . ?
C25 N2 Fe2 109.9(2) . . ?
C22 N2 Fe2 107.5(2) . . ?
O11 Fe3 O21 99.15(8) 3_655 . ?
O11 Fe3 O41 167.35(8) 3_655 . ?
O21 Fe3 O41 74.57(7) . . ?
O11 Fe3 O43 74.38(8) 3_655 . ?
O21 Fe3 O43 99.39(8) . . ?
O41 Fe3 O43 95.55(8) . . ?
O11 Fe3 N3 107.13(8) 3_655 . ?
O21 Fe3 N3 151.66(8) . . ?
O41 Fe3 N3 77.56(8) . . ?
O43 Fe3 N3 78.17(8) . . ?
O11 Fe3 Cl3 92.11(6) 3_655 . ?
O21 Fe3 Cl3 98.26(6) . . ?
O41 Fe3 Cl3 99.61(6) . . ?
O43 Fe3 Cl3 159.25(6) . . ?
N3 Fe3 Cl3 91.30(7) . . ?
C44 N3 C42 112.2(2) . . ?
C44 N3 C45 111.0(2) . . ?
C42 N3 C45 111.8(2) . . ?
C44 N3 Fe3 108.3(2) . . ?
C42 N3 Fe3 102.8(2) . . ?
C45 N3 Fe3 110.3(2) . . ?
C11 O11 Fe3 132.8(2) . 3_655 ?
C11 O11 Fe1 121.3(2) . . ?
Fe3 O11 Fe1 105.75(8) 3_655 . ?
O11 C11 C12 108.6(2) . . ?
N1 C12 C11 109.9(2) . . ?
C13 O13 Fe2 127.7(2) . . ?
C13 O13 Fe1 114.2(2) . . ?
Fe2 O13 Fe1 105.77(9) . . ?
O13 C13 C14 109.6(2) . . ?
N1 C14 C13 111.9(2) . . ?
N1 C15 C16 115.2(2) . . ?
C16 O16 C17 112.6(2) . . ?
O16 C16 C15 109.8(2) . . ?
O16 C17 C18 109.2(3) . . ?
C19 O18 C18 118.6(4) . . ?
O18 C18 C17 110.7(3) . . ?
O18 C19 C20 113.7(6) . . ?
C21 O21 Fe3 128.8(2) . . ?
C21 O21 Fe2 113.12(15) . . ?
Fe3 O21 Fe2 105.05(8) . . ?
O21 C21 C22 109.6(2) . . ?
N2 C22 C21 111.8(2) . . ?
C23 O23 Fe1 134.7(2) . . ?
C23 O23 Fe2 120.4(2) . . ?
Fe1 O23 Fe2 104.87(9) . . ?
O23 C23 C24 108.6(2) . . ?
N2 C24 C23 109.6(2) . . ?
N2 C25 C26 118.0(3) . . ?
C26 O26 C27 110.7(4) . . ?
O26 C26 C25 111.1(3) . . ?
O26 C27 C28 111.2(4) . . ?
O28' O28 C29 60.8(6) . . ?
O28' O28 C28 77.0(6) . . ?
C29 O28 C28 112.3(6) . . ?
O28 O28' C29 71.3(7) . . ?
O28 O28' C28 62.1(6) . . ?
C29 O28' C28 109.3(9) . . ?
O28 C28 C27 102.6(5) . . ?
O28 C28 O28' 40.9(4) . . ?
C27 C28 O28' 131.3(5) . . ?
O28' C29 C30' 172.6(16) . . ?
O28' C29 O28 47.9(5) . . ?
C30' C29 O28 131.8(11) . . ?
O28' C29 C30 130.1(11) . . ?
C30' C29 C30 57.1(11) . . ?
O28 C29 C30 123.6(9) . . ?
C30' C30 C29 57.8(8) . . ?
C30 C30' C29 65.1(11) . . ?
C41 O41 Fe2 133.8(2) . . ?
C41 O41 Fe3 120.8(2) . . ?
Fe2 O41 Fe3 105.34(8) . . ?
O41 C41 C42 107.9(2) . . ?
N3 C42 C41 110.0(2) . . ?
O43 C43 C44 110.0(2) . . ?
C43 O43 Fe1 128.6(2) . 3_655 ?
C43 O43 Fe3 114.3(2) . . ?
Fe1 O43 Fe3 105.24(8) 3_655 . ?
N3 C44 C43 111.7(2) . . ?
N3 C45 C46 116.3(3) . . ?
C47 O46 C46 114.4(3) . . ?
O46 C46 C45 108.2(3) . . ?
O46 C47 C48 105.5(3) . . ?
C48 O48 C49 109.3(4) . . ?
O48 C48 C47 109.9(4) . . ?
C50 C49 O48 110.1(6) . . ?

loop_
_geom_bond_atom_site_label_1
_geom_bond_atom_site_label_2
_geom_bond_distance
_geom_bond_site_symmetry_2
_geom_bond_publ_flag
Fe1 O43 1.986(2) 3_655 ?
Fe1 O23 1.988(2) . ?
Fe1 O13 2.008(2) . ?
Fe1 O11 2.014(2) . ?
Fe1 N1 2.292(2) . ?
Fe1 Cl1 2.3232(9) . ?
N1 C12 1.491(3) . ?
N1 C14 1.494(3) . ?
N1 C15 1.498(3) . ?
Fe2 O13 1.974(2) . ?
Fe2 O41 1.974(2) . ?
Fe2 O21 2.010(2) . ?
Fe2 O23 2.018(2) . ?
Fe2 N2 2.268(2) . ?
Fe2 Cl2 2.3426(9) . ?
N2 C24 1.488(4) . ?
N2 C25 1.494(4) . ?
N2 C22 1.498(4) . ?
Fe3 O11 1.978(2) 3_655 ?
Fe3 O21 1.987(2) . ?
Fe3 O41 2.015(2) . ?
Fe3 O43 2.021(2) . ?
Fe3 N3 2.283(2) . ?
Fe3 Cl3 2.3205(10) . ?
N3 C44 1.486(4) . ?
N3 C42 1.491(4) . ?
N3 C45 1.494(4) . ?
O11 C11 1.415(3) . ?
O11 Fe3 1.978(2) 3_655 ?
C11 C12 1.516(4) . ?
O13 C13 1.413(3) . ?
C13 C14 1.530(4) . ?
C15 C16 1.528(4) . ?
O16 C16 1.422(3) . ?
O16 C17 1.419(4) . ?
C17 C18 1.500(5) . ?
O18 C19 1.329(6) . ?
O18 C18 1.408(5) . ?
C19 C20 1.479(8) . ?
O21 C21 1.417(3) . ?
C21 C22 1.528(4) . ?
O23 C23 1.420(3) . ?
C23 C24 1.521(4) . ?
C25 C26 1.512(5) . ?
O26 C26 1.406(5) . ?
O26 C27 1.426(4) . ?
C27 C28 1.468(9) . ?
O28 O28' 1.043(10) . ?
O28 C29 1.332(7) . ?
O28 C28 1.409(7) . ?
O28' C29 1.228(10) . ?
O28' C28 1.554(11) . ?
C29 C30' 1.25(2) . ?
C29 C30 1.342(11) . ?
C30 C30' 1.24(2) . ?
O41 C41 1.424(3) . ?
C41 C42 1.522(4) . ?
C43 O43 1.411(3) . ?
C43 C44 1.533(4) . ?
O43 Fe1 1.986(2) 3_655 ?
C45 C46 1.518(4) . ?
O46 C47 1.403(4) . ?
O46 C46 1.422(4) . ?
C47 C48 1.516(6) . ?
O48 C48 1.382(5) . ?
O48 C49 1.460(6) . ?
C49 C50 1.400(9) . ?
